data_7242951
loop_
_publ_author_name
'Han, Ding-Chong'
'Li, Yu-Kong'
'Liu, Yao'
'Tan, Yu-Hui'
'Tang, Yun-Zhi'
'Wei, Wen-Juan'
'Du, Peng-Kang'
'Zhang, Hao'

_publ_section_title
;
 Para--ferroelectric phase transition induces an excellent second harmonic
 generation response and a prominent switchable dielectric constant change
 based on a metal-free ionic crystal
;
_journal_issue 31
_journal_name_full CrystEngComm
_journal_page_first 5306
_journal_page_last 5313
_journal_paper_doi 10.1039/D1CE00680K
_journal_volume 23
_journal_year 2021
_chemical_absolute_configuration unk
_chemical_formula_moiety '2(Cl O4), C13 H16 N2'
_chemical_formula_sum 'C13 H16 Cl2 N2 O8'
_chemical_formula_weight 399.18
_space_group_crystal_system orthorhombic
_space_group_IT_number 18
_space_group_name_Hall 'P 2 2ab'
_space_group_name_H-M_alt 'P 21 21 2'
_atom_sites_solution_hydrogens geom
_atom_sites_solution_primary direct
_atom_sites_solution_secondary difmap
_audit_block_doi 10.5517/ccdc.csd.cc27pr90
_audit_creation_date 2021-05-30
_audit_creation_method
;
Olex2 1.2
(compiled 2018.05.29 svn.r3508 for OlexSys, GUI svn.r5506)
;
_audit_update_record
;
2021-05-31 deposited with the CCDC.	2021-06-01 downloaded from the CCDC.
;
_cell_angle_alpha 90.00
_cell_angle_beta 90.00
_cell_angle_gamma 90.00
_cell_formula_units_Z 2
_cell_length_a 13.0155(7)
_cell_length_b 13.2744(7)
_cell_length_c 4.9013(2)
_cell_measurement_reflns_used 1486
_cell_measurement_temperature 293(2)
_cell_measurement_theta_max 27.140
_cell_measurement_theta_min 3.076
_cell_volume 846.81(7)
_computing_cell_refinement 'SAINT V8.38A (?, 2016)'
_computing_data_reduction 'SAINT V8.38A (?, 2016)'
_computing_molecular_graphics 'Olex2 (Dolomanov et al., 2009)'
_computing_publication_material 'Olex2 (Dolomanov et al., 2009)'
_computing_structure_refinement 'XL (Sheldrick, 2008)'
_computing_structure_solution 'SHELXS-97 (Sheldrick, 1990)'
_diffrn_ambient_temperature 293(2)
_diffrn_measured_fraction_theta_full 0.999
_diffrn_measured_fraction_theta_max 0.999
_diffrn_measurement_device_type 'CCD area detector'
_diffrn_radiation_monochromator graphite
_diffrn_radiation_type MoK\a
_diffrn_radiation_wavelength 0.71073
_diffrn_reflns_av_R_equivalents 0.0141
_diffrn_reflns_av_unetI/netI 0.0144
_diffrn_reflns_limit_h_max 15
_diffrn_reflns_limit_h_min -15
_diffrn_reflns_limit_k_max 15
_diffrn_reflns_limit_k_min -15
_diffrn_reflns_limit_l_max 5
_diffrn_reflns_limit_l_min -5
_diffrn_reflns_number 4419
_diffrn_reflns_theta_full 25.00
_diffrn_reflns_theta_max 25.00
_diffrn_reflns_theta_min 2.19
_diffrn_source 'fine-focus sealed tube'
_exptl_absorpt_coefficient_mu 0.429
_exptl_absorpt_correction_T_max 0.7456
_exptl_absorpt_correction_T_min 0.6337
_exptl_absorpt_correction_type multi-scan
_exptl_absorpt_process_details
;
SADABS-2016/2 (Bruker,2016/2) was used for absorption correction.
wR2(int) was 0.0499 before and 0.0417 after correction.
The Ratio of minimum to maximum transmission is 0.8499.
The \l/2 correction factor is Not present.
;
_exptl_crystal_colour 'clear whiteish white'
_exptl_crystal_colour_lustre clear
_exptl_crystal_colour_modifier whiteish
_exptl_crystal_colour_primary white
_exptl_crystal_density_diffrn 1.566
_exptl_crystal_density_method 'not measured'
_exptl_crystal_description block
_exptl_crystal_F_000 412
_exptl_crystal_size_max 0.2
_exptl_crystal_size_mid 0.2
_exptl_crystal_size_min 0.1
_refine_diff_density_max 0.673
_refine_diff_density_min -0.618
_refine_diff_density_rms 0.075
_refine_ls_abs_structure_details 'Flack H D (1983), Acta Cryst. A39, 876-881'
_refine_ls_abs_structure_Flack 0.0(4)
_refine_ls_extinction_method none
_refine_ls_goodness_of_fit_ref 1.182
_refine_ls_hydrogen_treatment constr
_refine_ls_matrix_type full
_refine_ls_number_parameters 115
_refine_ls_number_reflns 1483
_refine_ls_number_restraints 35
_refine_ls_restrained_S_all 1.304
_refine_ls_R_factor_all 0.0766
_refine_ls_R_factor_gt 0.0657
_refine_ls_shift/su_max 0.000
_refine_ls_shift/su_mean 0.000
_refine_ls_structure_factor_coef Fsqd
_refine_ls_weighting_details 'calc w=1/[\s^2^(Fo^2^)+(0.1080P)^2^+0.6241P] where P=(Fo^2^+2Fc^2^)/3'
_refine_ls_weighting_scheme calc
_refine_ls_wR_factor_gt 0.1970
_refine_ls_wR_factor_ref 0.2120
_reflns_number_gt 1224
_reflns_number_total 1483
_reflns_threshold_expression >2sigma(I)
_cod_data_source_file d1ce00680k2.cif
_cod_data_source_block qww
_cod_depositor_comments 'Adding full bibliography for 7242951.cif.'
_cod_database_code 7242951
_olex2_refinement_description
;
1. Twinned data refinement
 Scales: 0.8(3)
 0.2(3)
2. Fixed Uiso
 At 1.2 times of:
  All C(H) groups, All C(H,H) groups, All N(H) groups
3. Rigid bond restraints
 N1, C4, C5, C6
 with sigma for 1-2 distances of 0.002 and sigma for 1-3 distances of 0.002
4. Uiso/Uaniso restraints and constraints
Uanis(N1) \\sim Ueq, Uanis(C4) \\sim Ueq, Uanis(C5) \\sim Ueq, Uanis(C6) \\sim
Ueq, Uanis(C7) \\sim Ueq: with sigma of 0.002 and sigma for terminal atoms of
0.004
5. Others
 Fixed Sof: H1A(0.5) H1B(0.5)
6.a Secondary CH2 refined with riding coordinates:
 C1(H1A,H1B), C2(H2A,H2B)
6.b Aromatic/amide H refined with riding coordinates:
 N1(H1), C4(H4), C5(H5), C6(H6), C7(H7)
;
_olex2_submission_special_instructions 'No special instructions were received'

loop_
_space_group_symop_id
_space_group_symop_operation_xyz
1 'x, y, z'
2 '-x, -y, z'
3 'x+1/2, -y+1/2, -z'
4 '-x+1/2, y+1/2, -z'

loop_
_atom_site_label
_atom_site_type_symbol
_atom_site_fract_x
_atom_site_fract_y
_atom_site_fract_z
_atom_site_U_iso_or_equiv
_atom_site_adp_type
_atom_site_occupancy
_atom_site_calc_flag
_atom_site_disorder_assembly
_atom_site_disorder_group
_atom_site_site_symmetry_order
_atom_site_refinement_flags_posn
_atom_site_refinement_flags_adp
_atom_site_refinement_flags_occupancy
Cl1 Cl 0.50031(17) 0.71135(8) 0.3069(2) 0.0647(5) Uani 1 d . . 1 . . .
O1 O 0.4997(3) 0.6078(3) 0.3894(8) 0.0795(10) Uani 1 d . . 1 . . .
O2 O 0.4994(7) 0.7201(4) 0.0206(8) 0.1133(17) Uani 1 d . . 1 . . .
O3 O 0.4106(4) 0.7570(3) 0.414(2) 0.105(3) Uani 1 d . . 1 . . .
O4 O 0.5901(4) 0.7584(4) 0.4115(19) 0.100(2) Uani 1 d . . 1 . . .
N1 N 0.6578(5) 0.5087(5) 0.7478(12) 0.0941(13) Uani 1 d . . 1 . U .
H1 H 0.6087 0.5135 0.6313 0.113 Uiso 1 calc . . 1 R . .
C1 C 1.0000 0.5000 1.1274(12) 0.0546(13) Uani 1 d . . 2 S T P
H1A H 1.0002 0.4410 1.0107 0.065 Uiso 0.50 calc . . 1 R . .
H1B H 0.9998 0.5590 1.0107 0.065 Uiso 0.50 calc . . 1 R . .
C2 C 0.9023(3) 0.4997(5) 1.2989(9) 0.0625(12) Uani 1 d . . 1 . . .
H2A H 0.9005 0.4400 1.4131 0.075 Uiso 1 calc . . 1 R . .
H2B H 0.9009 0.5585 1.4163 0.075 Uiso 1 calc . . 1 R . .
C3 C 0.8109(3) 0.5006(5) 1.1125(8) 0.0541(10) Uani 1 d . . 1 . . .
C4 C 0.7690(5) 0.4109(5) 1.024(2) 0.0893(19) Uani 1 d . . 1 . U .
H4 H 0.7903 0.3484 1.0890 0.107 Uiso 1 calc . . 1 R . .
C5 C 0.6851(6) 0.4234(6) 0.812(3) 0.0979(17) Uani 1 d . . 1 . U .
H5 H 0.6548 0.3673 0.7314 0.117 Uiso 1 calc . . 1 R . .
C6 C 0.6967(6) 0.5934(6) 0.841(3) 0.1015(19) Uani 1 d . . 1 . U .
H6 H 0.6702 0.6554 0.7869 0.122 Uiso 1 calc . . 1 R . .
C7 C 0.7734(5) 0.5877(5) 1.009(2) 0.087(2) Uani 1 d . . 1 . U .
H7 H 0.8046 0.6475 1.0631 0.104 Uiso 1 calc . . 1 R . .

loop_
_atom_site_aniso_label
_atom_site_aniso_U_11
_atom_site_aniso_U_22
_atom_site_aniso_U_33
_atom_site_aniso_U_23
_atom_site_aniso_U_13
_atom_site_aniso_U_12
Cl1 0.0734(8) 0.0637(8) 0.0570(8) 0.0111(4) 0.0007(12) -0.0020(11)
O1 0.075(2) 0.061(2) 0.103(3) 0.0134(18) 0.006(5) 0.003(2)
O2 0.153(5) 0.132(4) 0.055(2) 0.012(2) -0.009(5) 0.025(6)
O3 0.105(3) 0.089(3) 0.121(7) 0.025(4) 0.037(4) 0.034(3)
O4 0.103(3) 0.100(3) 0.096(6) 0.006(4) 0.005(4) -0.040(3)
N1 0.079(2) 0.116(2) 0.088(2) 0.0023(19) -0.0013(16) 0.0007(17)
C1 0.045(3) 0.070(4) 0.049(3) 0.000 0.000 0.008(4)
C2 0.053(3) 0.086(3) 0.048(2) -0.003(6) 0.0017(17) 0.004(3)
C3 0.0430(19) 0.071(3) 0.048(2) 0.004(5) 0.0114(17) 0.010(3)
C4 0.090(2) 0.088(3) 0.090(3) -0.001(2) -0.0026(18) -0.0067(18)
C5 0.094(2) 0.1035(19) 0.096(3) -0.005(2) -0.0050(19) -0.0160(19)
C6 0.100(3) 0.102(2) 0.102(3) 0.003(2) -0.004(2) 0.0097(19)
C7 0.086(3) 0.088(3) 0.086(3) 0.002(2) -0.007(2) 0.0090(19)

loop_
_atom_type_symbol
_atom_type_description
_atom_type_scat_dispersion_real
_atom_type_scat_dispersion_imag
_atom_type_scat_source
C C 0.0033 0.0016 'International Tables Vol C Tables 4.2.6.8 and 6.1.1.4'
H H 0.0000 0.0000 'International Tables Vol C Tables 4.2.6.8 and 6.1.1.4'
Cl Cl 0.1484 0.1585 'International Tables Vol C Tables 4.2.6.8 and 6.1.1.4'
N N 0.0061 0.0033 'International Tables Vol C Tables 4.2.6.8 and 6.1.1.4'
O O 0.0106 0.0060 'International Tables Vol C Tables 4.2.6.8 and 6.1.1.4'

loop_
_geom_angle_atom_site_label_1
_geom_angle_atom_site_label_2
_geom_angle_atom_site_label_3
_geom_angle
_geom_angle_site_symmetry_1
_geom_angle_site_symmetry_3
_geom_angle_publ_flag
O2 Cl1 O1 111.1(3) . . ?
O2 Cl1 O3 109.1(6) . . ?
O2 Cl1 O4 109.3(6) . . ?
O3 Cl1 O1 107.6(3) . . ?
O3 Cl1 O4 110.9(3) . . ?
O4 Cl1 O1 108.9(3) . . ?
C5 N1 C6 126.1(7) . . ?
C2 C1 C2 113.1(5) 2_765 . ?
C3 C2 C1 109.0(3) . . ?
C4 C3 C2 119.8(6) . . ?
C7 C3 C2 121.4(6) . . ?
C7 C3 C4 118.6(5) . . ?
C3 C4 C5 113.9(7) . . ?
N1 C5 C4 119.0(8) . . ?
C7 C6 N1 117.8(8) . . ?
C6 C7 C3 124.4(7) . . ?

loop_
_geom_bond_atom_site_label_1
_geom_bond_atom_site_label_2
_geom_bond_distance
_geom_bond_site_symmetry_2
_geom_bond_publ_flag
Cl1 O1 1.433(4) . ?
Cl1 O2 1.408(4) . ?
Cl1 O3 1.416(6) . ?
Cl1 O4 1.420(6) . ?
N1 C5 1.227(9) . ?
N1 C6 1.314(10) . ?
C1 C2 1.525(5) . ?
C1 C2 1.525(5) 2_765 ?
C2 C3 1.500(6) . ?
C3 C4 1.380(9) . ?
C3 C7 1.353(9) . ?
C4 C5 1.519(14) . ?
C6 C7 1.299(14) . ?

loop_
_twin_individual_id
_twin_individual_mass_fraction_refined
1 0.8(3)
2 0.2(3)
